data_2225211
loop_
_publ_author_name
'Harrad, Mohamed Anouar'
'Valerga, Pedro'
'Puerta, M. Carmen'
'Ali, Mustapha Ait'
'El Firdoussi, Larbi'
'Karim, Abdellah'

_publ_section_title
'[(1<i>R</i>)-3-Benzoyl-1,7,7-trimethylbicyclo[2.2.1]heptan-2-onato-\k^2^<i>O</i>,<i>O</i>']chlorido(\h^6^-<i>p</i>-cymene)ruthenium(II)'
_journal_coeditor_code CV2696
_journal_issue 3
_journal_name_full 'Acta Crystallographica Section E'
_journal_page_first m281
_journal_paper_doi 10.1107/S1600536810005015
_journal_volume 66
_journal_year 2010
_chemical_formula_iupac '[Ru Cl (C10 H14) (C17 H19 O2)]'
_chemical_formula_moiety 'C27 H33 Cl O2 Ru'
_chemical_formula_sum 'C27 H33 Cl O2 Ru'
_chemical_formula_weight 526.05
_chemical_name_systematic
'[(1<i>R</i>)-3-Benzoyl-1,7,7-trimethylbicyclo[2.2.1]heptan-2-onato-\k^2^<i>O</i>,<i>O</i>']chlorido(\h^6^-<i>p</i>-cymene)ruthenium(II)'
_space_group_IT_number 1
_symmetry_cell_setting triclinic
_symmetry_space_group_name_Hall 'P 1'
_symmetry_space_group_name_H-M 'P 1'
_cell_angle_alpha 108.13(3)
_cell_angle_beta 97.62(3)
_cell_angle_gamma 102.54(3)
_cell_formula_units_Z 2
_cell_length_a 9.833(2)
_cell_length_b 10.572(2)
_cell_length_c 12.785(3)
_cell_measurement_reflns_used 7193
_cell_measurement_temperature 100(2)
_cell_measurement_theta_max 27.560
_cell_measurement_theta_min 2.461
_cell_volume 1203.9(6)
_computing_cell_refinement 'SAINT (Bruker, 2001)'
_computing_data_collection 'SMART (Bruker, 2001)'
_computing_data_reduction 'SAINT (Bruker, 2001)'
_computing_molecular_graphics 'ORTEP-3 (Farrugia, 1997)'
_computing_publication_material 'SHELXTL (Sheldrick, 2008)'
_computing_structure_refinement 'SHELXTL (Sheldrick, 2008)'
_computing_structure_solution 'SHELXTL (Sheldrick, 2008)'
_diffrn_ambient_temperature 100(2)
_diffrn_measured_fraction_theta_full 0.956
_diffrn_measured_fraction_theta_max 0.956
_diffrn_measurement_device_type 'Bruker SMART APEX'
_diffrn_measurement_method '1700 omega scan frames, 0.3 deg, 10 sec'
_diffrn_radiation_monochromator graphite
_diffrn_radiation_source 'fine-focus sealed tube'
_diffrn_radiation_type MoK\a
_diffrn_radiation_wavelength 0.71073
_diffrn_reflns_av_R_equivalents 0.0198
_diffrn_reflns_av_sigmaI/netI 0.0396
_diffrn_reflns_limit_h_max 12
_diffrn_reflns_limit_h_min -9
_diffrn_reflns_limit_k_max 13
_diffrn_reflns_limit_k_min -13
_diffrn_reflns_limit_l_max 16
_diffrn_reflns_limit_l_min -16
_diffrn_reflns_number 10110
_diffrn_reflns_theta_full 27.56
_diffrn_reflns_theta_max 27.56
_diffrn_reflns_theta_min 1.72
_diffrn_standards_decay_% -0.0017
_diffrn_standards_number 0
_exptl_absorpt_coefficient_mu 0.783
_exptl_absorpt_correction_T_max 0.961
_exptl_absorpt_correction_T_min 0.762
_exptl_absorpt_correction_type multi-scan
_exptl_absorpt_process_details '(SADABS; Sheldrick, 2004)'
_exptl_crystal_colour orange
_exptl_crystal_density_diffrn 1.451
_exptl_crystal_density_method 'not measured'
_exptl_crystal_description prism
_exptl_crystal_F_000 544
_exptl_crystal_size_max 0.56
_exptl_crystal_size_mid 0.31
_exptl_crystal_size_min 0.24
_refine_diff_density_max 0.951
_refine_diff_density_min -1.339
_refine_ls_abs_structure_details 'Flack (1983), 2564 Friedel pairs'
_refine_ls_abs_structure_Flack 0.03(4)
_refine_ls_extinction_method none
_refine_ls_goodness_of_fit_ref 1.055
_refine_ls_hydrogen_treatment constr
_refine_ls_matrix_type full
_refine_ls_number_constraints 0
_refine_ls_number_parameters 547
_refine_ls_number_reflns 7861
_refine_ls_number_restraints 3
_refine_ls_restrained_S_all 1.055
_refine_ls_R_factor_all 0.0322
_refine_ls_R_factor_gt 0.0312
_refine_ls_shift/su_max 0.001
_refine_ls_shift/su_mean 0.000
_refine_ls_structure_factor_coef Fsqd
_refine_ls_weighting_details 'calc w=1/[\s^2^(Fo^2^)+(0.0375P)^2^+2.2953P] where P=(Fo^2^+2Fc^2^)/3'
_refine_ls_weighting_scheme calc
_refine_ls_wR_factor_gt 0.0857
_refine_ls_wR_factor_ref 0.0874
_reflns_number_gt 7619
_reflns_number_total 7861
_reflns_threshold_expression I>2\s(I)
_cod_data_source_file cv2696.cif
_cod_data_source_block I
_cod_database_code 2225211
_cod_database_fobs_code 2225211

loop_
_symmetry_equiv_pos_as_xyz
'x, y, z'

loop_
_atom_site_type_symbol
_atom_site_label
_atom_site_fract_x
_atom_site_fract_y
_atom_site_fract_z
_atom_site_U_iso_or_equiv
_atom_site_adp_type
_atom_site_calc_flag
_atom_site_refinement_flags
_atom_site_occupancy
_atom_site_disorder_assembly
_atom_site_disorder_group
Ru Ru1 0.14364(3) 0.83889(3) 0.44793(2) 0.01034(11) Uani d . 1 . .
Cl Cl1 0.3688(2) 0.7926(2) 0.49401(15) 0.0171(4) Uani d . 1 . .
O O1 0.0772(6) 0.7426(6) 0.5592(4) 0.0124(11) Uani d . 1 . .
O O2 0.0867(6) 0.6470(5) 0.3196(4) 0.0165(12) Uani d . 1 . .
C C1 -0.0099(9) 0.9619(9) 0.4831(7) 0.0163(12) Uani d . 1 . .
C C2 -0.0163(10) 0.9068(9) 0.3639(6) 0.0167(11) Uani d . 1 . .
H H2 -0.1058 0.8554 0.3142 0.020 Uiso calc R 1 . .
C C3 0.1045(9) 0.9267(8) 0.3198(6) 0.0167(11) Uani d . 1 . .
H H3 0.0959 0.8882 0.2407 0.020 Uiso calc R 1 . .
C C4 0.2426(9) 1.0043(9) 0.3907(7) 0.0163(12) Uani d . 1 . .
C C5 0.2486(9) 1.0584(8) 0.5096(7) 0.0169(13) Uani d . 1 . .
H H5 0.3381 1.1089 0.5596 0.020 Uiso calc R 1 . .
C C6 0.1293(8) 1.0392(8) 0.5525(6) 0.0123(12) Uani d . 1 . .
H H6 0.1383 1.0785 0.6316 0.015 Uiso calc R 1 . .
C C7 -0.1356(8) 0.9335(9) 0.5332(7) 0.0178(17) Uani d . 1 . .
H H7 -0.1003 0.9336 0.6103 0.021 Uiso calc R 1 . .
C C8 -0.2081(11) 1.0542(10) 0.5469(9) 0.033(2) Uani d . 1 . .
H H8A -0.2423 1.0576 0.4725 0.050 Uiso calc R 1 . .
H H8B -0.1386 1.1423 0.5936 0.050 Uiso calc R 1 . .
H H8C -0.2889 1.0382 0.5830 0.050 Uiso calc R 1 . .
C C9 -0.2507(9) 0.7956(9) 0.4684(8) 0.0239(18) Uani d . 1 . .
H H9A -0.3281 0.7874 0.5089 0.036 Uiso calc R 1 . .
H H9B -0.2084 0.7184 0.4623 0.036 Uiso calc R 1 . .
H H9C -0.2886 0.7933 0.3928 0.036 Uiso calc R 1 . .
C C10 0.3731(9) 1.0207(9) 0.3443(8) 0.0237(18) Uani d . 1 . .
H H10A 0.4118 1.1182 0.3540 0.036 Uiso calc R 1 . .
H H10B 0.3495 0.9643 0.2640 0.036 Uiso calc R 1 . .
H H10C 0.4443 0.9904 0.3844 0.036 Uiso calc R 1 . .
C C11 0.0264(8) 0.6110(8) 0.5354(6) 0.0142(15) Uani d . 1 . .
C C12 -0.0215(8) 0.5737(8) 0.6320(6) 0.0155(15) Uani d . 1 . .
C C13 0.0235(8) 0.4731(8) 0.6649(6) 0.0174(15) Uani d . 1 . .
H H13 0.0810 0.4240 0.6236 0.021 Uiso calc R 1 . .
C C14 -0.0142(8) 0.4439(8) 0.7564(6) 0.0240(16) Uani d . 1 . .
H H14 0.0166 0.3749 0.7783 0.029 Uiso calc R 1 . .
C C15 -0.0977(8) 0.5162(8) 0.8164(6) 0.0216(15) Uani d . 1 . .
H H15 -0.1226 0.4974 0.8804 0.026 Uiso calc R 1 . .
C C16 -0.1451(9) 0.6153(9) 0.7845(6) 0.0241(17) Uani d . 1 . .
H H16 -0.2046 0.6623 0.8248 0.029 Uiso calc R 1 . .
C C17 -0.1043(8) 0.6456(8) 0.6919(6) 0.0152(15) Uani d . 1 . .
H H17 -0.1338 0.7156 0.6706 0.018 Uiso calc R 1 . .
C C18 0.0064(8) 0.5095(8) 0.4311(6) 0.0140(14) Uani d . 1 . .
C C19 0.0341(8) 0.5356(8) 0.3317(6) 0.0126(14) Uani d . 1 . .
C C20 -0.0353(6) 0.4018(5) 0.2333(4) 0.0164(10) Uani d . 1 . .
C C21 -0.0127(6) 0.2937(5) 0.2883(4) 0.0183(10) Uani d . 1 . .
C C22 -0.0807(6) 0.3561(5) 0.3890(4) 0.0172(10) Uani d . 1 . .
H H22 -0.0800 0.3109 0.4471 0.021 Uiso calc R 1 . .
C C23 -0.2285(6) 0.3514(5) 0.3298(4) 0.0192(10) Uani d . 1 . .
H H23A -0.2683 0.4205 0.3786 0.023 Uiso calc R 1 . .
H H23B -0.2957 0.2583 0.3075 0.023 Uiso calc R 1 . .
C C24 -0.1973(5) 0.3875(5) 0.2251(4) 0.0175(10) Uani d . 1 . .
H H24A -0.2192 0.4753 0.2274 0.021 Uiso calc R 1 . .
H H24B -0.2542 0.3129 0.1546 0.021 Uiso calc R 1 . .
C C25 0.0181(9) 0.3967(9) 0.1269(6) 0.0229(18) Uani d . 1 . .
H H25A 0.0018 0.4739 0.1048 0.034 Uiso calc R 1 . .
H H25B -0.0334 0.3090 0.0664 0.034 Uiso calc R 1 . .
H H25C 0.1204 0.4039 0.1405 0.034 Uiso calc R 1 . .
C C26 -0.0953(9) 0.1438(8) 0.2157(7) 0.0236(17) Uani d . 1 . .
H H26A -0.0790 0.0823 0.2569 0.035 Uiso calc R 1 . .
H H26B -0.0620 0.1168 0.1452 0.035 Uiso calc R 1 . .
H H26C -0.1974 0.1366 0.1989 0.035 Uiso calc R 1 . .
C C27 0.1446(6) 0.3002(6) 0.3233(5) 0.0255(12) Uani d . 1 . .
H H27A 0.1989 0.3960 0.3676 0.038 Uiso calc R 1 . .
H H27B 0.1824 0.2670 0.2558 0.038 Uiso calc R 1 . .
H H27C 0.1529 0.2417 0.3688 0.038 Uiso calc R 1 . .
Ru Ru2 0.32581(3) 0.12766(3) 0.89620(2) 0.00965(11) Uani d . 1 . .
Cl Cl2 0.1007(2) 0.1732(2) 0.84692(15) 0.0175(4) Uani d . 1 . .
O O3 0.3958(6) 0.2229(5) 0.7863(4) 0.0128(11) Uani d . 1 . .
O O4 0.3740(6) 0.3211(6) 1.0232(4) 0.0120(11) Uani d . 1 . .
C C28 0.4792(8) 0.0063(8) 0.8589(6) 0.0120(10) Uani d . 1 . .
C C29 0.4905(9) 0.0603(8) 0.9753(6) 0.0140(12) Uani d . 1 . .
H H29 0.5809 0.1113 1.0237 0.017 Uiso calc R 1 . .
C C30 0.3639(8) 0.0387(8) 1.0228(6) 0.0134(12) Uani d . 1 . .
H H30 0.3733 0.0777 1.1020 0.016 Uiso calc R 1 . .
C C31 0.2307(8) -0.0369(8) 0.9555(6) 0.0120(10) Uani d . 1 . .
C C32 0.2195(8) -0.0920(8) 0.8365(6) 0.0127(11) Uani d . 1 . .
H H32 0.1285 -0.1421 0.7887 0.015 Uiso calc R 1 . .
C C33 0.3411(9) -0.0737(8) 0.7879(6) 0.0127(11) Uani d . 1 . .
H H33 0.3314 -0.1141 0.7088 0.015 Uiso calc R 1 . .
C C34 0.6049(8) 0.0281(9) 0.8037(7) 0.0173(16) Uani d . 1 . .
H H34 0.5684 0.0286 0.7271 0.021 Uiso calc R 1 . .
C C35 0.7144(10) 0.1657(10) 0.8690(8) 0.030(2) Uani d . 1 . .
H H35A 0.6654 0.2367 0.8971 0.045 Uiso calc R 1 . .
H H35B 0.7740 0.1919 0.8194 0.045 Uiso calc R 1 . .
H H35C 0.7745 0.1574 0.9328 0.045 Uiso calc R 1 . .
C C36 0.6654(10) -0.0953(11) 0.7886(8) 0.030(2) Uani d . 1 . .
H H36A 0.6936 -0.1035 0.8621 0.046 Uiso calc R 1 . .
H H36B 0.7489 -0.0823 0.7549 0.046 Uiso calc R 1 . .
H H36C 0.5927 -0.1797 0.7390 0.046 Uiso calc R 1 . .
C C37 0.0993(10) -0.0538(10) 1.0041(7) 0.027(2) Uani d . 1 . .
H H37A 0.0776 -0.1431 1.0152 0.040 Uiso calc R 1 . .
H H37B 0.0186 -0.0505 0.9520 0.040 Uiso calc R 1 . .
H H37C 0.1162 0.0211 1.0766 0.040 Uiso calc R 1 . .
C C38 0.4313(8) 0.3543(8) 0.8048(6) 0.0110(14) Uani d . 1 . .
C C39 0.4676(8) 0.3908(8) 0.7070(6) 0.0116(13) Uani d . 1 . .
C C40 0.5570(8) 0.3281(8) 0.6450(6) 0.0164(15) Uani d . 1 . .
H H40 0.5960 0.2631 0.6669 0.020 Uiso calc R 1 . .
C C41 0.5898(8) 0.3590(8) 0.5526(6) 0.0195(15) Uani d . 1 . .
H H41 0.6546 0.3190 0.5136 0.023 Uiso calc R 1 . .
C C42 0.5275(9) 0.4492(9) 0.5163(6) 0.031(2) Uani d . 1 . .
H H42 0.5463 0.4670 0.4505 0.037 Uiso calc R 1 . .
C C43 0.4391(8) 0.5120(7) 0.5758(6) 0.0229(16) Uani d . 1 . .
H H43 0.3980 0.5742 0.5513 0.028 Uiso calc R 1 . .
C C44 0.4092(8) 0.4853(8) 0.6722(6) 0.0178(15) Uani d . 1 . .
H H44 0.3497 0.5308 0.7139 0.021 Uiso calc R 1 . .
C C45 0.4363(8) 0.4568(8) 0.9050(6) 0.0129(13) Uani d . 1 . .
C C46 0.4133(8) 0.4318(7) 1.0041(6) 0.0145(15) Uani d . 1 . .
C C47 0.4402(6) 0.5739(5) 1.0964(4) 0.0146(10) Uani d . 1 . .
C C48 0.3087(6) 0.6237(5) 1.0558(4) 0.0187(10) Uani d . 1 . .
H H48A 0.2185 0.5495 1.0360 0.022 Uiso calc R 1 . .
H H48B 0.3013 0.7066 1.1153 0.022 Uiso calc R 1 . .
C C49 0.3407(6) 0.6578(5) 0.9512(4) 0.0197(10) Uani d . 1 . .
H H49A 0.3569 0.7579 0.9648 0.024 Uiso calc R 1 . .
H H49B 0.2622 0.6045 0.8844 0.024 Uiso calc R 1 . .
C C50 0.4792(6) 0.6123(5) 0.9367(4) 0.0146(10) Uani d . 1 . .
H H50 0.5329 0.6475 0.8856 0.018 Uiso calc R 1 . .
C C51 0.5615(6) 0.6616(5) 1.0609(4) 0.0139(9) Uani d . 1 . .
C C52 0.4574(9) 0.5748(9) 1.2163(6) 0.0194(17) Uani d . 1 . .
H H52A 0.5369 0.5370 1.2330 0.029 Uiso calc R 1 . .
H H52B 0.3694 0.5180 1.2247 0.029 Uiso calc R 1 . .
H H52C 0.4771 0.6700 1.2687 0.029 Uiso calc R 1 . .
C C53 0.5972(8) 0.8174(8) 1.1258(6) 0.0191(15) Uani d . 1 . .
H H53A 0.6490 0.8386 1.2028 0.029 Uiso calc R 1 . .
H H53B 0.5087 0.8456 1.1281 0.029 Uiso calc R 1 . .
H H53C 0.6566 0.8678 1.0879 0.029 Uiso calc R 1 . .
C C54 0.7017(6) 0.6204(5) 1.0730(5) 0.0189(10) Uani d . 1 . .
H H54A 0.6832 0.5210 1.0321 0.028 Uiso calc R 1 . .
H H54B 0.7414 0.6415 1.1529 0.028 Uiso calc R 1 . .
H H54C 0.7700 0.6724 1.0417 0.028 Uiso calc R 1 . .

loop_
_atom_site_aniso_label
_atom_site_aniso_U_11
_atom_site_aniso_U_22
_atom_site_aniso_U_33
_atom_site_aniso_U_12
_atom_site_aniso_U_13
_atom_site_aniso_U_23
Ru1 0.0129(3) 0.0073(2) 0.0088(2) 0.00148(19) 0.00161(18) 0.00126(19)
Cl1 0.0181(9) 0.0182(10) 0.0176(9) 0.0081(8) 0.0042(7) 0.0075(8)
O1 0.019(3) 0.011(3) 0.007(2) 0.005(2) 0.005(2) 0.002(2)
O2 0.030(3) 0.006(3) 0.009(2) 0.002(2) 0.002(2) 0.000(2)
C1 0.020(3) 0.014(3) 0.019(3) 0.010(2) 0.007(2) 0.008(2)
C2 0.026(3) 0.017(3) 0.008(2) 0.008(2) 0.0018(19) 0.006(2)
C3 0.026(3) 0.017(3) 0.008(2) 0.008(2) 0.0018(19) 0.006(2)
C4 0.020(3) 0.014(3) 0.019(3) 0.010(2) 0.007(2) 0.008(2)
C5 0.017(3) 0.010(3) 0.021(3) 0.000(2) 0.003(3) 0.005(3)
C6 0.018(3) 0.012(3) 0.009(3) 0.007(2) 0.008(2) 0.002(2)
C7 0.011(4) 0.019(4) 0.022(4) 0.005(3) -0.001(3) 0.008(3)
C8 0.044(5) 0.015(4) 0.043(5) 0.013(4) 0.018(4) 0.007(4)
C9 0.008(3) 0.020(4) 0.037(4) -0.004(3) 0.002(3) 0.008(4)
C10 0.022(4) 0.018(4) 0.032(5) 0.002(3) 0.014(3) 0.009(4)
C11 0.013(3) 0.013(4) 0.018(3) 0.006(3) 0.000(3) 0.007(3)
C12 0.019(3) 0.011(3) 0.013(3) -0.001(2) -0.001(2) 0.005(2)
C13 0.022(4) 0.014(3) 0.013(3) 0.006(2) 0.000(2) 0.001(2)
C14 0.029(4) 0.020(3) 0.018(3) -0.001(3) -0.005(3) 0.009(2)
C15 0.029(4) 0.020(3) 0.012(3) -0.006(3) 0.009(2) 0.008(2)
C16 0.032(4) 0.019(3) 0.018(3) 0.005(3) 0.005(3) 0.002(3)
C17 0.016(3) 0.014(3) 0.013(3) 0.001(2) 0.002(2) 0.004(2)
C18 0.020(3) 0.006(3) 0.013(3) 0.002(2) 0.000(2) 0.002(2)
C19 0.013(3) 0.017(3) 0.008(3) 0.004(2) 0.006(2) 0.002(2)
C20 0.021(3) 0.011(2) 0.014(2) 0.004(2) 0.002(2) 0.0004(18)
C21 0.021(3) 0.011(2) 0.018(2) 0.005(2) 0.002(2) -0.0015(18)
C22 0.018(3) 0.014(2) 0.014(2) -0.005(2) 0.002(2) 0.0034(18)
C23 0.020(3) 0.016(2) 0.018(2) 0.0001(19) 0.007(2) 0.003(2)
C24 0.010(2) 0.015(2) 0.021(2) 0.0031(18) -0.0017(19) 0.001(2)
C25 0.026(5) 0.019(4) 0.010(3) 0.000(3) 0.001(3) -0.008(3)
C26 0.027(4) 0.010(3) 0.022(3) 0.005(3) -0.007(3) -0.004(2)
C27 0.016(3) 0.021(3) 0.032(3) 0.009(2) -0.004(2) 0.001(2)
Ru2 0.0126(2) 0.0070(2) 0.0082(2) 0.00274(19) 0.00164(18) 0.00139(18)
Cl2 0.0167(9) 0.0215(10) 0.0159(9) 0.0108(8) 0.0041(7) 0.0048(8)
O3 0.012(3) 0.009(3) 0.016(3) 0.001(2) 0.001(2) 0.004(2)
O4 0.013(2) 0.011(3) 0.010(2) 0.002(2) 0.0063(19) 0.002(2)
C28 0.012(3) 0.009(3) 0.015(3) 0.003(2) 0.006(2) 0.004(2)
C29 0.011(3) 0.009(3) 0.018(3) 0.002(2) -0.002(2) 0.002(2)
C30 0.015(3) 0.009(3) 0.017(3) 0.001(2) 0.007(2) 0.006(2)
C31 0.012(3) 0.009(3) 0.015(3) 0.003(2) 0.006(2) 0.004(2)
C32 0.017(3) 0.004(2) 0.014(3) 0.002(2) 0.000(2) 0.0004(19)
C33 0.017(3) 0.004(2) 0.014(3) 0.002(2) 0.000(2) 0.0004(19)
C34 0.017(4) 0.019(4) 0.017(4) 0.006(3) 0.014(3) 0.004(3)
C35 0.026(5) 0.028(5) 0.029(4) 0.007(4) 0.004(3) 0.003(4)
C36 0.019(4) 0.040(5) 0.044(5) 0.020(4) 0.017(4) 0.018(4)
C37 0.038(5) 0.025(5) 0.024(4) 0.011(4) 0.016(4) 0.012(4)
C38 0.010(3) 0.013(4) 0.009(3) 0.001(3) 0.004(2) 0.003(3)
C39 0.008(3) 0.009(3) 0.010(3) -0.002(2) -0.001(2) -0.003(2)
C40 0.017(3) 0.011(3) 0.018(3) 0.001(3) 0.003(2) 0.004(3)
C41 0.012(3) 0.021(4) 0.019(3) -0.004(2) 0.005(2) 0.003(3)
C42 0.050(5) 0.025(4) 0.015(3) 0.010(3) 0.000(3) 0.009(3)
C43 0.035(4) 0.017(3) 0.013(3) 0.004(3) -0.006(3) 0.007(2)
C44 0.018(3) 0.017(3) 0.018(3) 0.004(2) 0.003(2) 0.007(2)
C45 0.017(3) 0.009(3) 0.012(3) 0.001(2) 0.002(2) 0.004(2)
C46 0.016(3) 0.005(3) 0.017(3) 0.001(2) -0.005(2) 0.001(2)
C47 0.023(3) 0.006(2) 0.012(2) 0.002(2) 0.004(2) -0.0003(16)
C48 0.021(3) 0.015(3) 0.019(2) 0.008(2) 0.004(2) 0.0034(19)
C49 0.024(3) 0.010(2) 0.022(2) 0.006(2) -0.004(2) 0.0028(19)
C50 0.020(3) 0.007(2) 0.011(2) -0.001(2) -0.001(2) -0.0001(16)
C51 0.015(3) 0.008(2) 0.015(2) 0.0006(18) 0.0023(18) 0.0020(17)
C52 0.025(4) 0.016(4) 0.016(4) 0.002(3) 0.007(3) 0.005(3)
C53 0.021(3) 0.014(3) 0.021(3) 0.002(2) 0.007(2) 0.006(2)
C54 0.017(3) 0.018(3) 0.022(3) 0.002(2) 0.005(2) 0.008(2)

loop_
_atom_type_symbol
_atom_type_description
_atom_type_scat_dispersion_real
_atom_type_scat_dispersion_imag
_atom_type_scat_source
C C 0.0033 0.0016 'International Tables Vol C Tables 4.2.6.8 and 6.1.1.4'
H H 0.0000 0.0000 'International Tables Vol C Tables 4.2.6.8 and 6.1.1.4'
O O 0.0106 0.0060 'International Tables Vol C Tables 4.2.6.8 and 6.1.1.4'
Cl Cl 0.1484 0.1585 'International Tables Vol C Tables 4.2.6.8 and 6.1.1.4'
Ru Ru -1.2594 0.8363 'International Tables Vol C Tables 4.2.6.8 and 6.1.1.4'

loop_
_geom_angle_atom_site_label_1
_geom_angle_atom_site_label_2
_geom_angle_atom_site_label_3
_geom_angle_site_symmetry_1
_geom_angle_site_symmetry_3
_geom_angle
_geom_angle_publ_flag
O2 Ru1 O1 . . 89.7(2) ?
O2 Ru1 C3 . . 87.5(3) ?
O1 Ru1 C3 . . 152.5(3) ?
O2 Ru1 C2 . . 91.9(3) ?
O1 Ru1 C2 . . 115.4(3) ?
C3 Ru1 C2 . . 37.5(3) ?
O2 Ru1 C5 . . 149.6(3) ?
O1 Ru1 C5 . . 120.1(3) ?
C3 Ru1 C5 . . 68.9(3) ?
C2 Ru1 C5 . . 80.9(3) ?
O2 Ru1 C6 . . 159.5(2) ?
O1 Ru1 C6 . . 93.3(2) ?
C3 Ru1 C6 . . 80.5(3) ?
C2 Ru1 C6 . . 68.5(3) ?
C5 Ru1 C6 . . 36.7(3) ?
O2 Ru1 C4 . . 111.4(3) ?
O1 Ru1 C4 . . 158.6(2) ?
C3 Ru1 C4 . . 38.7(3) ?
C2 Ru1 C4 . . 69.0(3) ?
C5 Ru1 C4 . . 38.5(3) ?
C6 Ru1 C4 . . 68.2(3) ?
O2 Ru1 C1 . . 121.5(3) ?
O1 Ru1 C1 . . 89.5(3) ?
C3 Ru1 C1 . . 69.0(3) ?
C2 Ru1 C1 . . 38.5(3) ?
C5 Ru1 C1 . . 68.6(3) ?
C6 Ru1 C1 . . 38.4(3) ?
C4 Ru1 C1 . . 82.6(3) ?
O2 Ru1 Cl1 . . 85.99(17) ?
O1 Ru1 Cl1 . . 86.05(15) ?
C3 Ru1 Cl1 . . 121.0(2) ?
C2 Ru1 Cl1 . . 158.5(2) ?
C5 Ru1 Cl1 . . 90.1(2) ?
C6 Ru1 Cl1 . . 114.4(2) ?
C4 Ru1 Cl1 . . 91.8(2) ?
C1 Ru1 Cl1 . . 152.2(2) ?
C11 O1 Ru1 . . 126.1(5) ?
C19 O2 Ru1 . . 124.1(5) ?
C6 C1 C2 . . 115.7(7) ?
C6 C1 C7 . . 121.4(7) ?
C2 C1 C7 . . 122.8(8) ?
C6 C1 Ru1 . . 69.7(4) ?
C2 C1 Ru1 . . 69.2(4) ?
C7 C1 Ru1 . . 127.8(5) ?
C3 C2 C1 . . 121.7(8) ?
C3 C2 Ru1 . . 70.9(4) ?
C1 C2 Ru1 . . 72.2(4) ?
C3 C2 H2 . . 119.1 ?
C1 C2 H2 . . 119.1 ?
Ru1 C2 H2 . . 130.4 ?
C2 C3 C4 . . 121.7(7) ?
C2 C3 Ru1 . . 71.6(4) ?
C4 C3 Ru1 . . 72.0(4) ?
C2 C3 H3 . . 119.2 ?
C4 C3 H3 . . 119.2 ?
Ru1 C3 H3 . . 129.8 ?
C3 C4 C5 . . 116.4(7) ?
C3 C4 C10 . . 121.8(8) ?
C5 C4 C10 . . 121.7(8) ?
C3 C4 Ru1 . . 69.3(5) ?
C5 C4 Ru1 . . 69.8(4) ?
C10 C4 Ru1 . . 128.6(6) ?
C6 C5 C4 . . 121.7(8) ?
C6 C5 Ru1 . . 71.9(5) ?
C4 C5 Ru1 . . 71.7(5) ?
C6 C5 H5 . . 119.2 ?
C4 C5 H5 . . 119.2 ?
Ru1 C5 H5 . . 129.8 ?
C5 C6 C1 . . 122.8(7) ?
C5 C6 Ru1 . . 71.4(5) ?
C1 C6 Ru1 . . 71.9(4) ?
C5 C6 H6 . . 118.6 ?
C1 C6 H6 . . 118.6 ?
Ru1 C6 H6 . . 131.1 ?
C1 C7 C9 . . 116.4(7) ?
C1 C7 C8 . . 109.0(7) ?
C9 C7 C8 . . 108.2(7) ?
C1 C7 H7 . . 107.7 ?
C9 C7 H7 . . 107.7 ?
C8 C7 H7 . . 107.7 ?
C7 C8 H8A . . 109.5 ?
C7 C8 H8B . . 109.5 ?
H8A C8 H8B . . 109.5 ?
C7 C8 H8C . . 109.5 ?
H8A C8 H8C . . 109.5 ?
H8B C8 H8C . . 109.5 ?
C7 C9 H9A . . 109.5 ?
C7 C9 H9B . . 109.5 ?
H9A C9 H9B . . 109.5 ?
C7 C9 H9C . . 109.5 ?
H9A C9 H9C . . 109.5 ?
H9B C9 H9C . . 109.5 ?
C4 C10 H10A . . 109.5 ?
C4 C10 H10B . . 109.5 ?
H10A C10 H10B . . 109.5 ?
C4 C10 H10C . . 109.5 ?
H10A C10 H10C . . 109.5 ?
H10B C10 H10C . . 109.5 ?
O1 C11 C18 . . 125.8(7) ?
O1 C11 C12 . . 113.7(7) ?
C18 C11 C12 . . 120.4(7) ?
C17 C12 C13 . . 119.8(7) ?
C17 C12 C11 . . 119.4(7) ?
C13 C12 C11 . . 120.7(7) ?
C14 C13 C12 . . 120.8(7) ?
C14 C13 H13 . . 119.6 ?
C12 C13 H13 . . 119.6 ?
C13 C14 C15 . . 119.3(7) ?
C13 C14 H14 . . 120.3 ?
C15 C14 H14 . . 120.3 ?
C16 C15 C14 . . 120.9(7) ?
C16 C15 H15 . . 119.5 ?
C14 C15 H15 . . 119.5 ?
C15 C16 C17 . . 119.3(8) ?
C15 C16 H16 . . 120.4 ?
C17 C16 H16 . . 120.4 ?
C12 C17 C16 . . 119.9(7) ?
C12 C17 H17 . . 120.1 ?
C16 C17 H17 . . 120.1 ?
C11 C18 C19 . . 124.6(7) ?
C11 C18 C22 . . 128.8(7) ?
C19 C18 C22 . . 105.0(6) ?
O2 C19 C18 . . 129.6(7) ?
O2 C19 C20 . . 122.9(6) ?
C18 C19 C20 . . 106.8(6) ?
C25 C20 C19 . . 113.9(5) ?
C25 C20 C24 . . 116.1(5) ?
C19 C20 C24 . . 103.3(4) ?
C25 C20 C21 . . 118.6(5) ?
C19 C20 C21 . . 100.8(4) ?
C24 C20 C21 . . 101.8(4) ?
C27 C21 C26 . . 108.7(5) ?
C27 C21 C20 . . 113.4(5) ?
C26 C21 C20 . . 114.1(5) ?
C27 C21 C22 . . 113.9(4) ?
C26 C21 C22 . . 112.8(5) ?
C20 C21 C22 . . 93.4(4) ?
C23 C22 C18 . . 105.5(4) ?
C23 C22 C21 . . 102.6(4) ?
C18 C22 C21 . . 100.6(4) ?
C23 C22 H22 . . 115.4 ?
C18 C22 H22 . . 115.4 ?
C21 C22 H22 . . 115.4 ?
C22 C23 C24 . . 102.5(4) ?
C22 C23 H23A . . 111.3 ?
C24 C23 H23A . . 111.3 ?
C22 C23 H23B . . 111.3 ?
C24 C23 H23B . . 111.3 ?
H23A C23 H23B . . 109.2 ?
C23 C24 C20 . . 104.3(4) ?
C23 C24 H24A . . 110.9 ?
C20 C24 H24A . . 110.9 ?
C23 C24 H24B . . 110.9 ?
C20 C24 H24B . . 110.9 ?
H24A C24 H24B . . 108.9 ?
C20 C25 H25A . . 109.5 ?
C20 C25 H25B . . 109.5 ?
H25A C25 H25B . . 109.5 ?
C20 C25 H25C . . 109.5 ?
H25A C25 H25C . . 109.5 ?
H25B C25 H25C . . 109.5 ?
C21 C26 H26A . . 109.5 ?
C21 C26 H26B . . 109.5 ?
H26A C26 H26B . . 109.5 ?
C21 C26 H26C . . 109.5 ?
H26A C26 H26C . . 109.5 ?
H26B C26 H26C . . 109.5 ?
C21 C27 H27A . . 109.5 ?
C21 C27 H27B . . 109.5 ?
H27A C27 H27B . . 109.5 ?
C21 C27 H27C . . 109.5 ?
H27A C27 H27C . . 109.5 ?
H27B C27 H27C . . 109.5 ?
O3 Ru2 O4 . . 89.7(2) ?
O3 Ru2 C30 . . 151.5(2) ?
O4 Ru2 C30 . . 89.0(3) ?
O3 Ru2 C29 . . 112.2(3) ?
O4 Ru2 C29 . . 95.0(3) ?
C30 Ru2 C29 . . 39.7(3) ?
O3 Ru2 C32 . . 121.0(2) ?
O4 Ru2 C32 . . 148.3(2) ?
C30 Ru2 C32 . . 68.0(3) ?
C29 Ru2 C32 . . 81.3(3) ?
O3 Ru2 C31 . . 159.2(2) ?
O4 Ru2 C31 . . 110.9(2) ?
C30 Ru2 C31 . . 37.3(3) ?
C29 Ru2 C31 . . 69.8(3) ?
C32 Ru2 C31 . . 38.3(3) ?
O3 Ru2 C28 . . 87.6(2) ?
O4 Ru2 C28 . . 124.1(3) ?
C30 Ru2 C28 . . 69.8(3) ?
C29 Ru2 C28 . . 37.5(3) ?
C32 Ru2 C28 . . 69.4(3) ?
C31 Ru2 C28 . . 82.8(3) ?
O3 Ru2 C33 . . 91.9(3) ?
O4 Ru2 C33 . . 162.2(2) ?
C30 Ru2 C33 . . 81.2(3) ?
C29 Ru2 C33 . . 68.1(3) ?
C32 Ru2 C33 . . 38.1(3) ?
C31 Ru2 C33 . . 69.2(3) ?
C28 Ru2 C33 . . 38.4(3) ?
O3 Ru2 Cl2 . . 86.42(15) ?
O4 Ru2 Cl2 . . 84.06(16) ?
C30 Ru2 Cl2 . . 121.7(2) ?
C29 Ru2 Cl2 . . 161.4(2) ?
C32 Ru2 Cl2 . . 89.8(2) ?
C31 Ru2 Cl2 . . 93.18(19) ?
C28 Ru2 Cl2 . . 151.1(2) ?
C33 Ru2 Cl2 . . 113.7(2) ?
C38 O3 Ru2 . . 126.7(5) ?
C46 O4 Ru2 . . 121.8(5) ?
C29 C28 C33 . . 118.5(7) ?
C29 C28 C34 . . 123.1(7) ?
C33 C28 C34 . . 118.4(7) ?
C29 C28 Ru2 . . 70.1(4) ?
C33 C28 Ru2 . . 71.1(4) ?
C34 C28 Ru2 . . 130.4(5) ?
C28 C29 C30 . . 120.3(7) ?
C28 C29 Ru2 . . 72.4(4) ?
C30 C29 Ru2 . . 69.4(4) ?
C28 C29 H29 . . 119.9 ?
C30 C29 H29 . . 119.9 ?
Ru2 C29 H29 . . 131.0 ?
C31 C30 C29 . . 121.7(7) ?
C31 C30 Ru2 . . 73.1(4) ?
C29 C30 Ru2 . . 70.8(4) ?
C31 C30 H30 . . 119.1 ?
C29 C30 H30 . . 119.1 ?
Ru2 C30 H30 . . 129.4 ?
C30 C31 C32 . . 117.9(7) ?
C30 C31 C37 . . 121.6(7) ?
C32 C31 C37 . . 120.4(7) ?
C30 C31 Ru2 . . 69.6(5) ?
C32 C31 Ru2 . . 70.2(4) ?
C37 C31 Ru2 . . 128.5(5) ?
C33 C32 C31 . . 121.7(7) ?
C33 C32 Ru2 . . 72.1(4) ?
C31 C32 Ru2 . . 71.5(4) ?
C33 C32 H32 . . 119.2 ?
C31 C32 H32 . . 119.2 ?
Ru2 C32 H32 . . 129.8 ?
C32 C33 C28 . . 119.9(7) ?
C32 C33 Ru2 . . 69.8(4) ?
C28 C33 Ru2 . . 70.5(4) ?
C32 C33 H33 . . 120.0 ?
C28 C33 H33 . . 120.0 ?
Ru2 C33 H33 . . 132.6 ?
C28 C34 C36 . . 108.0(7) ?
C28 C34 C35 . . 111.9(7) ?
C36 C34 C35 . . 113.4(7) ?
C28 C34 H34 . . 107.8 ?
C36 C34 H34 . . 107.8 ?
C35 C34 H34 . . 107.8 ?
C34 C35 H35A . . 109.5 ?
C34 C35 H35B . . 109.5 ?
H35A C35 H35B . . 109.5 ?
C34 C35 H35C . . 109.5 ?
H35A C35 H35C . . 109.5 ?
H35B C35 H35C . . 109.5 ?
C34 C36 H36A . . 109.5 ?
C34 C36 H36B . . 109.5 ?
H36A C36 H36B . . 109.5 ?
C34 C36 H36C . . 109.5 ?
H36A C36 H36C . . 109.5 ?
H36B C36 H36C . . 109.5 ?
C31 C37 H37A . . 109.5 ?
C31 C37 H37B . . 109.5 ?
H37A C37 H37B . . 109.5 ?
C31 C37 H37C . . 109.5 ?
H37A C37 H37C . . 109.5 ?
H37B C37 H37C . . 109.5 ?
O3 C38 C45 . . 125.3(7) ?
O3 C38 C39 . . 114.3(7) ?
C45 C38 C39 . . 120.5(7) ?
C40 C39 C44 . . 118.6(7) ?
C40 C39 C38 . . 120.4(7) ?
C44 C39 C38 . . 121.0(7) ?
C41 C40 C39 . . 121.1(7) ?
C41 C40 H40 . . 119.4 ?
C39 C40 H40 . . 119.4 ?
C40 C41 C42 . . 119.9(8) ?
C40 C41 H41 . . 120.1 ?
C42 C41 H41 . . 120.1 ?
C43 C42 C41 . . 120.0(7) ?
C43 C42 H42 . . 120.0 ?
C41 C42 H42 . . 120.0 ?
C42 C43 C44 . . 120.6(7) ?
C42 C43 H43 . . 119.7 ?
C44 C43 H43 . . 119.7 ?
C43 C44 C39 . . 119.7(7) ?
C43 C44 H44 . . 120.1 ?
C39 C44 H44 . . 120.1 ?
C38 C45 C46 . . 124.0(7) ?
C38 C45 C50 . . 129.8(6) ?
C46 C45 C50 . . 106.0(6) ?
O4 C46 C45 . . 131.7(7) ?
O4 C46 C47 . . 121.5(6) ?
C45 C46 C47 . . 106.7(6) ?
C52 C47 C46 . . 115.8(5) ?
C52 C47 C51 . . 120.5(5) ?
C46 C47 C51 . . 100.4(4) ?
C52 C47 C48 . . 114.6(5) ?
C46 C47 C48 . . 101.8(4) ?
C51 C47 C48 . . 100.9(4) ?
C49 C48 C47 . . 104.5(4) ?
C49 C48 H48A . . 110.8 ?
C47 C48 H48A . . 110.8 ?
C49 C48 H48B . . 110.8 ?
C47 C48 H48B . . 110.8 ?
H48A C48 H48B . . 108.9 ?
C48 C49 C50 . . 102.0(4) ?
C48 C49 H49A . . 111.4 ?
C50 C49 H49A . . 111.4 ?
C48 C49 H49B . . 111.4 ?
C50 C49 H49B . . 111.4 ?
H49A C49 H49B . . 109.2 ?
C45 C50 C51 . . 102.2(4) ?
C45 C50 C49 . . 105.8(5) ?
C51 C50 C49 . . 101.7(4) ?
C45 C50 H50 . . 115.2 ?
C51 C50 H50 . . 115.2 ?
C49 C50 H50 . . 115.2 ?
C53 C51 C54 . . 107.1(5) ?
C53 C51 C47 . . 113.7(5) ?
C54 C51 C47 . . 113.7(4) ?
C53 C51 C50 . . 115.3(4) ?
C54 C51 C50 . . 113.2(4) ?
C47 C51 C50 . . 93.8(4) ?
C47 C52 H52A . . 109.5 ?
C47 C52 H52B . . 109.5 ?
H52A C52 H52B . . 109.5 ?
C47 C52 H52C . . 109.5 ?
H52A C52 H52C . . 109.5 ?
H52B C52 H52C . . 109.5 ?
C51 C53 H53A . . 109.5 ?
C51 C53 H53B . . 109.5 ?
H53A C53 H53B . . 109.5 ?
C51 C53 H53C . . 109.5 ?
H53A C53 H53C . . 109.5 ?
H53B C53 H53C . . 109.5 ?
C51 C54 H54A . . 109.5 ?
C51 C54 H54B . . 109.5 ?
H54A C54 H54B . . 109.5 ?
C51 C54 H54C . . 109.5 ?
H54A C54 H54C . . 109.5 ?
H54B C54 H54C . . 109.5 ?

loop_
_geom_bond_atom_site_label_1
_geom_bond_atom_site_label_2
_geom_bond_site_symmetry_2
_geom_bond_distance
_geom_bond_publ_flag
Ru1 O2 . 2.077(5) ?
Ru1 O1 . 2.084(5) ?
Ru1 C3 . 2.151(7) ?
Ru1 C2 . 2.160(7) ?
Ru1 C5 . 2.163(8) ?
Ru1 C6 . 2.170(8) ?
Ru1 C4 . 2.188(9) ?
Ru1 C1 . 2.200(8) ?
Ru1 Cl1 . 2.4069(19) ?
O1 C11 . 1.293(10) ?
O2 C19 . 1.246(9) ?
C1 C6 . 1.438(12) ?
C1 C2 . 1.439(10) ?
C1 C7 . 1.483(12) ?
C2 C3 . 1.385(12) ?
C2 H2 . 0.9500 ?
C3 C4 . 1.437(12) ?
C3 H3 . 0.9500 ?
C4 C5 . 1.436(11) ?
C4 C10 . 1.482(11) ?
C5 C6 . 1.363(11) ?
C5 H5 . 0.9500 ?
C6 H6 . 0.9500 ?
C7 C9 . 1.541(12) ?
C7 C8 . 1.568(11) ?
C7 H7 . 1.0000 ?
C8 H8A . 0.9800 ?
C8 H8B . 0.9800 ?
C8 H8C . 0.9800 ?
C9 H9A . 0.9800 ?
C9 H9B . 0.9800 ?
C9 H9C . 0.9800 ?
C10 H10A . 0.9800 ?
C10 H10B . 0.9800 ?
C10 H10C . 0.9800 ?
C11 C18 . 1.384(11) ?
C11 C12 . 1.510(11) ?
C12 C17 . 1.379(11) ?
C12 C13 . 1.392(10) ?
C13 C14 . 1.376(10) ?
C13 H13 . 0.9500 ?
C14 C15 . 1.386(11) ?
C14 H14 . 0.9500 ?
C15 C16 . 1.381(11) ?
C15 H15 . 0.9500 ?
C16 C17 . 1.405(11) ?
C16 H16 . 0.9500 ?
C17 H17 . 0.9500 ?
C18 C19 . 1.429(10) ?
C18 C22 . 1.544(9) ?
C19 C20 . 1.515(9) ?
C20 C25 . 1.512(9) ?
C20 C24 . 1.553(7) ?
C20 C21 . 1.554(7) ?
C21 C27 . 1.533(8) ?
C21 C26 . 1.536(9) ?
C21 C22 . 1.559(7) ?
C22 C23 . 1.530(8) ?
C22 H22 . 1.0000 ?
C23 C24 . 1.551(7) ?
C23 H23A . 0.9900 ?
C23 H23B . 0.9900 ?
C24 H24A . 0.9900 ?
C24 H24B . 0.9900 ?
C25 H25A . 0.9800 ?
C25 H25B . 0.9800 ?
C25 H25C . 0.9800 ?
C26 H26A . 0.9800 ?
C26 H26B . 0.9800 ?
C26 H26C . 0.9800 ?
C27 H27A . 0.9800 ?
C27 H27B . 0.9800 ?
C27 H27C . 0.9800 ?
Ru2 O3 . 2.073(5) ?
Ru2 O4 . 2.086(5) ?
Ru2 C30 . 2.141(7) ?
Ru2 C29 . 2.160(7) ?
Ru2 C32 . 2.168(8) ?
Ru2 C31 . 2.186(8) ?
Ru2 C28 . 2.190(7) ?
Ru2 C33 . 2.198(8) ?
Ru2 Cl2 . 2.4108(18) ?
O3 C38 . 1.293(9) ?
O4 C46 . 1.259(9) ?
C28 C29 . 1.397(10) ?
C28 C33 . 1.442(11) ?
C28 C34 . 1.513(10) ?
C29 C30 . 1.461(11) ?
C29 H29 . 0.9500 ?
C30 C31 . 1.384(11) ?
C30 H30 . 0.9500 ?
C31 C32 . 1.428(10) ?
C31 C37 . 1.506(11) ?
C32 C33 . 1.424(11) ?
C32 H32 . 0.9500 ?
C33 H33 . 0.9500 ?
C34 C36 . 1.517(11) ?
C34 C35 . 1.516(13) ?
C34 H34 . 1.0000 ?
C35 H35A . 0.9800 ?
C35 H35B . 0.9800 ?
C35 H35C . 0.9800 ?
C36 H36A . 0.9800 ?
C36 H36B . 0.9800 ?
C36 H36C . 0.9800 ?
C37 H37A . 0.9800 ?
C37 H37B . 0.9800 ?
C37 H37C . 0.9800 ?
C38 C45 . 1.383(10) ?
C38 C39 . 1.482(10) ?
C39 C40 . 1.397(10) ?
C39 C44 . 1.409(10) ?
C40 C41 . 1.379(11) ?
C40 H40 . 0.9500 ?
C41 C42 . 1.397(11) ?
C41 H41 . 0.9500 ?
C42 C43 . 1.373(12) ?
C42 H42 . 0.9500 ?
C43 C44 . 1.401(10) ?
C43 H43 . 0.9500 ?
C44 H44 . 0.9500 ?
C45 C46 . 1.409(11) ?
C45 C50 . 1.511(9) ?
C46 C47 . 1.536(8) ?
C47 C52 . 1.516(9) ?
C47 C51 . 1.553(7) ?
C47 C48 . 1.583(7) ?
C48 C49 . 1.543(7) ?
C48 H48A . 0.9900 ?
C48 H48B . 0.9900 ?
C49 C50 . 1.555(7) ?
C49 H49A . 0.9900 ?
C49 H49B . 0.9900 ?
C50 C51 . 1.553(6) ?
C50 H50 . 1.0000 ?
C51 C53 . 1.532(9) ?
C51 C54 . 1.536(7) ?
C52 H52A . 0.9800 ?
C52 H52B . 0.9800 ?
C52 H52C . 0.9800 ?
C53 H53A . 0.9800 ?
C53 H53B . 0.9800 ?
C53 H53C . 0.9800 ?
C54 H54A . 0.9800 ?
C54 H54B . 0.9800 ?
C54 H54C . 0.9800 ?

loop_
_geom_hbond_atom_site_label_D
_geom_hbond_atom_site_label_H
_geom_hbond_atom_site_label_A
_geom_hbond_site_symmetry_A
_geom_hbond_distance_DH
_geom_hbond_distance_HA
_geom_hbond_distance_DA
_geom_hbond_angle_DHA
C43 H43 Cl1 . 0.95 2.69 3.605(7) 161.9
C14 H14 Cl2 . 0.95 2.78 3.731(7) 178.1
